data_2232575
loop_
_publ_author_name
'Hossein Zadeh, Soudeh'
'Talei Bavil Olyai, Mohamad Reza'
'Biglari Mazlaghani, Hossein'
'Notash, Behrouz'

_publ_section_title
;
 A second monoclinic polymorph of 2,4-dimethylanilinium chloride
;
_journal_coeditor_code BT5679
_journal_issue 12
_journal_name_full 'Acta Crystallographica Section E'
_journal_page_first o3190
_journal_paper_doi 10.1107/S160053681104551X
_journal_volume 67
_journal_year 2011
_chemical_formula_iupac 'C8 H12 N +, Cl -'
_chemical_formula_moiety 'C8 H12 N +, Cl -'
_chemical_formula_sum 'C8 H12 Cl N'
_chemical_formula_weight 157.64
_chemical_name_systematic
;
2,4-dimethylanilinium chloride
;
_space_group_IT_number 14
_symmetry_cell_setting monoclinic
_symmetry_space_group_name_Hall '-P 2yn'
_symmetry_space_group_name_H-M 'P 1 21/n 1'
_atom_sites_solution_hydrogens geom
_atom_sites_solution_primary direct
_atom_sites_solution_secondary difmap
_audit_creation_method SHELXL-97
_cell_angle_alpha 90.00
_cell_angle_beta 94.48(3)
_cell_angle_gamma 90.00
_cell_formula_units_Z 4
_cell_length_a 5.3651(11)
_cell_length_b 18.631(4)
_cell_length_c 8.5428(17)
_cell_measurement_reflns_used 2276
_cell_measurement_temperature 298(2)
_cell_measurement_theta_max 29.13
_cell_measurement_theta_min 2.19
_cell_volume 851.3(3)
_computing_cell_refinement 'X-AREA (Stoe & Cie, 2005)'
_computing_data_collection 'X-AREA (Stoe & Cie, 2005)'
_computing_data_reduction 'X-AREA (Stoe & Cie, 2005)'
_computing_molecular_graphics 'ORTEP-3 for Windows (Farrugia, 1997)'
_computing_publication_material 'WinGX (Farrugia, 1999)'
_computing_structure_refinement 'SHELXL97 (Sheldrick, 2008)'
_computing_structure_solution 'SHELXS97 (Sheldrick, 2008)'
_diffrn_ambient_temperature 298(2)
_diffrn_detector_area_resol_mean '0.15 mm'
_diffrn_measured_fraction_theta_full 0.992
_diffrn_measured_fraction_theta_max 0.992
_diffrn_measurement_device_type 'Stoe IPDS 2T'
_diffrn_measurement_method 'rotation method'
_diffrn_radiation_monochromator graphite
_diffrn_radiation_source 'fine-focus sealed tube'
_diffrn_radiation_type MoK\a
_diffrn_radiation_wavelength 0.71073
_diffrn_reflns_av_R_equivalents 0.0309
_diffrn_reflns_av_sigmaI/netI 0.0282
_diffrn_reflns_limit_h_max 6
_diffrn_reflns_limit_h_min -7
_diffrn_reflns_limit_k_max 25
_diffrn_reflns_limit_k_min -22
_diffrn_reflns_limit_l_max 11
_diffrn_reflns_limit_l_min -11
_diffrn_reflns_number 5557
_diffrn_reflns_theta_full 29.13
_diffrn_reflns_theta_max 29.13
_diffrn_reflns_theta_min 2.19
_exptl_absorpt_coefficient_mu 0.375
_exptl_absorpt_correction_type none
_exptl_crystal_colour colorless
_exptl_crystal_density_diffrn 1.230
_exptl_crystal_density_method 'not measured'
_exptl_crystal_description block
_exptl_crystal_F_000 336
_exptl_crystal_size_max 0.45
_exptl_crystal_size_mid 0.4
_exptl_crystal_size_min 0.34
_refine_diff_density_max 0.223
_refine_diff_density_min -0.174
_refine_ls_extinction_method none
_refine_ls_goodness_of_fit_ref 1.094
_refine_ls_hydrogen_treatment mixed
_refine_ls_matrix_type full
_refine_ls_number_parameters 105
_refine_ls_number_reflns 2276
_refine_ls_number_restraints 0
_refine_ls_restrained_S_all 1.094
_refine_ls_R_factor_all 0.0566
_refine_ls_R_factor_gt 0.0422
_refine_ls_shift/su_max 0.000
_refine_ls_shift/su_mean 0.000
_refine_ls_structure_factor_coef Fsqd
_refine_ls_weighting_details 'calc w=1/[\s^2^(Fo^2^)+(0.0462P)^2^+0.1562P] where P=(Fo^2^+2Fc^2^)/3'
_refine_ls_weighting_scheme calc
_refine_ls_wR_factor_gt 0.0988
_refine_ls_wR_factor_ref 0.1044
_reflns_number_gt 1838
_reflns_number_total 2276
_reflns_threshold_expression I>2\s(I)
_cod_data_source_file bt5679.cif
_cod_data_source_block I
_cod_original_sg_symbol_H-M 'P 21/n'
_cod_database_code 2232575
_cod_database_fobs_code 2232575

loop_
_symmetry_equiv_pos_as_xyz
'x, y, z'
'-x+1/2, y+1/2, -z+1/2'
'-x, -y, -z'
'x-1/2, -y-1/2, z-1/2'

loop_
_atom_site_type_symbol
_atom_site_label
_atom_site_fract_x
_atom_site_fract_y
_atom_site_fract_z
_atom_site_U_iso_or_equiv
_atom_site_adp_type
_atom_site_calc_flag
_atom_site_refinement_flags
_atom_site_occupancy
_atom_site_symmetry_multiplicity
C C8 0.9245(5) 0.39088(11) 0.1976(3) 0.0692(6) Uani d . 1 1
H H8A 1.0616 0.3635 0.2452 0.104 Uiso calc R 1 1
H H8B 0.9148 0.3842 0.0858 0.104 Uiso calc R 1 1
H H8C 0.7715 0.3750 0.2376 0.104 Uiso calc R 1 1
C C7 0.6327(3) 0.64679(10) 0.1382(2) 0.0533(4) Uani d . 1 1
H H7A 0.6040 0.6834 0.2139 0.080 Uiso calc R 1 1
H H7B 0.4783 0.6227 0.1078 0.080 Uiso calc R 1 1
H H7C 0.6969 0.6683 0.0475 0.080 Uiso calc R 1 1
Cl Cl1 0.08615(7) 0.78443(2) 0.04928(5) 0.04796(14) Uani d . 1 1
N N1 1.0561(3) 0.68899(8) 0.35343(16) 0.0406(3) Uani d . 1 1
C C1 1.0245(3) 0.61337(8) 0.30934(16) 0.0367(3) Uani d . 1 1
C C2 0.8198(3) 0.59328(9) 0.20976(17) 0.0407(3) Uani d . 1 1
C C3 0.7952(3) 0.52034(10) 0.17611(19) 0.0477(4) Uani d . 1 1
H H3 0.6585 0.5053 0.1107 0.057 Uiso calc R 1 1
C C5 1.1683(3) 0.49210(10) 0.3321(2) 0.0502(4) Uani d . 1 1
H H5 1.2861 0.4589 0.3719 0.060 Uiso calc R 1 1
C C4 0.9645(3) 0.46926(9) 0.23530(19) 0.0478(4) Uani d . 1 1
C C6 1.1980(3) 0.56416(9) 0.37005(19) 0.0458(4) Uani d . 1 1
H H6 1.3341 0.5792 0.4360 0.055 Uiso calc R 1 1
H H1A 0.932(4) 0.7056(11) 0.411(3) 0.057(6) Uiso d . 1 1
H H1C 1.060(4) 0.7208(11) 0.268(3) 0.062(6) Uiso d . 1 1
H H1B 1.192(5) 0.6971(11) 0.415(2) 0.057(6) Uiso d . 1 1

loop_
_atom_site_aniso_label
_atom_site_aniso_U_11
_atom_site_aniso_U_22
_atom_site_aniso_U_33
_atom_site_aniso_U_12
_atom_site_aniso_U_13
_atom_site_aniso_U_23
C8 0.0840(16) 0.0542(12) 0.0681(12) 0.0007(11) -0.0025(11) -0.0061(9)
C7 0.0395(9) 0.0614(11) 0.0569(10) 0.0008(8) -0.0108(7) 0.0054(8)
Cl1 0.0356(2) 0.0578(3) 0.0501(2) -0.00034(18) 0.00128(14) 0.01375(18)
N1 0.0323(7) 0.0494(8) 0.0397(7) -0.0023(6) 0.0003(5) 0.0018(6)
C1 0.0299(7) 0.0462(8) 0.0342(6) -0.0031(6) 0.0036(5) 0.0034(6)
C2 0.0325(7) 0.0526(9) 0.0366(7) -0.0016(7) 0.0001(5) 0.0035(6)
C3 0.0437(9) 0.0567(10) 0.0415(8) -0.0067(7) -0.0051(6) -0.0019(7)
C5 0.0442(9) 0.0532(10) 0.0525(9) 0.0065(8) -0.0007(7) 0.0080(7)
C4 0.0530(10) 0.0499(9) 0.0406(8) -0.0012(8) 0.0048(7) 0.0010(7)
C6 0.0345(8) 0.0553(10) 0.0462(8) -0.0017(7) -0.0056(6) 0.0062(7)

loop_
_atom_type_symbol
_atom_type_description
_atom_type_scat_dispersion_real
_atom_type_scat_dispersion_imag
_atom_type_scat_source
C C 0.0033 0.0016 'International Tables Vol C Tables 4.2.6.8 and 6.1.1.4'
H H 0.0000 0.0000 'International Tables Vol C Tables 4.2.6.8 and 6.1.1.4'
N N 0.0061 0.0033 'International Tables Vol C Tables 4.2.6.8 and 6.1.1.4'
O O 0.0106 0.0060 'International Tables Vol C Tables 4.2.6.8 and 6.1.1.4'
Cl Cl 0.1484 0.1585 'International Tables Vol C Tables 4.2.6.8 and 6.1.1.4'

loop_
_geom_angle_atom_site_label_1
_geom_angle_atom_site_label_2
_geom_angle_atom_site_label_3
_geom_angle
C4 C8 H8A 109.5
C4 C8 H8B 109.5
H8A C8 H8B 109.5
C4 C8 H8C 109.5
H8A C8 H8C 109.5
H8B C8 H8C 109.5
C2 C7 H7A 109.5
C2 C7 H7B 109.5
H7A C7 H7B 109.5
C2 C7 H7C 109.5
H7A C7 H7C 109.5
H7B C7 H7C 109.5
C1 N1 H1A 112.9(13)
C1 N1 H1C 114.4(12)
H1A N1 H1C 105.4(18)
C1 N1 H1B 113.2(13)
H1A N1 H1B 103.1(18)
H1C N1 H1B 106.9(18)
C6 C1 C2 122.02(15)
C6 C1 N1 118.79(14)
C2 C1 N1 119.18(14)
C1 C2 C3 116.57(15)
C1 C2 C7 122.66(15)
C3 C2 C7 120.76(15)
C4 C3 C2 123.15(16)
C4 C3 H3 118.4
C2 C3 H3 118.4
C4 C5 C6 120.51(16)
C4 C5 H5 119.7
C6 C5 H5 119.7
C3 C4 C5 118.14(16)
C3 C4 C8 120.66(17)
C5 C4 C8 121.19(18)
C1 C6 C5 119.59(15)
C1 C6 H6 120.2
C5 C6 H6 120.2

loop_
_geom_bond_atom_site_label_1
_geom_bond_atom_site_label_2
_geom_bond_distance
C8 C4 1.507(3)
C8 H8A 0.9600
C8 H8B 0.9600
C8 H8C 0.9600
C7 C2 1.509(2)
C7 H7A 0.9600
C7 H7B 0.9600
C7 H7C 0.9600
N1 C1 1.465(2)
N1 H1A 0.91(2)
N1 H1C 0.94(2)
N1 H1B 0.88(2)
C1 C6 1.379(2)
C1 C2 1.387(2)
C2 C3 1.393(2)
C3 C4 1.383(2)
C3 H3 0.9300
C5 C4 1.385(3)
C5 C6 1.387(3)
C5 H5 0.9300
C6 H6 0.9300

loop_
_geom_hbond_atom_site_label_D
_geom_hbond_atom_site_label_H
_geom_hbond_atom_site_label_A
_geom_hbond_site_symmetry_A
_geom_hbond_distance_DH
_geom_hbond_distance_HA
_geom_hbond_distance_DA
_geom_hbond_angle_DHA
N1 H1A Cl1 4_676 0.91(2) 2.28(2) 3.1721(17) 164.4(17)
N1 H1B Cl1 4_776 0.88(2) 2.35(2) 3.2228(17) 172.1(18)
N1 H1C Cl1 1_655 0.94(2) 2.23(2) 3.1630(16) 172.8(19)

loop_
_geom_torsion_atom_site_label_1
_geom_torsion_atom_site_label_2
_geom_torsion_atom_site_label_3
_geom_torsion_atom_site_label_4
_geom_torsion
C6 C1 C2 C3 1.2(2)
N1 C1 C2 C3 -177.97(14)
C6 C1 C2 C7 -178.00(15)
N1 C1 C2 C7 2.9(2)
C1 C2 C3 C4 -0.8(2)
C7 C2 C3 C4 178.37(15)
C2 C3 C4 C5 -0.3(2)
C2 C3 C4 C8 178.59(17)
C6 C5 C4 C3 1.1(2)
C6 C5 C4 C8 -177.79(17)
C2 C1 C6 C5 -0.4(2)
N1 C1 C6 C5 178.72(15)
C4 C5 C6 C1 -0.7(3)

loop_
_cod_related_entry_id
_cod_related_entry_database
_cod_related_entry_code
1 ChemSpider 80216
